data_7717158
loop_
_publ_author_name
'Calder, Ethan D. E.'
'Male, Louise'
'Jupp, Andrew R.'

_publ_section_title
;
 Accessing five- and seven-membered phosphorus-based heterocycles
 <i>via</i> cycloaddition reactions of azophosphines.
;
_journal_issue 36
_journal_name_full 'Dalton transactions (Cambridge, England : 2003)'
_journal_page_first 15032
_journal_page_last 15039
_journal_paper_doi 10.1039/d4dt02248c
_journal_volume 53
_journal_year 2024
_chemical_formula_moiety 'C29 H43 N2 O6 P'
_chemical_formula_sum 'C29 H43 N2 O6 P'
_chemical_formula_weight 546.62
_space_group_crystal_system monoclinic
_space_group_IT_number 14
_space_group_name_Hall '-P 2yn'
_space_group_name_H-M_alt 'P 1 21/n 1'
_atom_sites_solution_hydrogens geom
_atom_sites_solution_primary dual
_audit_creation_date 2024-05-01
_audit_creation_method
;
Olex2 1.5
(compiled 2024.02.16 svn.r378c4104 for OlexSys, GUI svn.r6928)
;
_audit_update_record
;
2024-05-17 deposited with the CCDC.	2024-08-07 downloaded from the CCDC.
;
_cell_angle_alpha 90
_cell_angle_beta 106.619(4)
_cell_angle_gamma 90
_cell_formula_units_Z 4
_cell_length_a 8.7981(3)
_cell_length_b 38.1963(13)
_cell_length_c 9.2377(4)
_cell_measurement_reflns_used 11048
_cell_measurement_temperature 120.01(10)
_cell_measurement_theta_max 76.9790
_cell_measurement_theta_min 5.0870
_cell_volume 2974.7(2)
_computing_cell_refinement 'CrysAlisPro 1.171.42.81a (Rigaku OD, 2023)'
_computing_data_collection 'CrysAlisPro 1.171.42.81a (Rigaku OD, 2023)'
_computing_data_reduction 'CrysAlisPro 1.171.42.81a (Rigaku OD, 2023)'
_computing_molecular_graphics 'Olex2 1.5 (Dolomanov et al., 2009)'
_computing_publication_material 'Olex2 1.5 (Dolomanov et al., 2009)'
_computing_structure_refinement 'SHELXL 2019/3 (Sheldrick, 2015)'
_computing_structure_solution 'SHELXT 2014/5 (Sheldrick, 2014)'
_diffrn_ambient_environment N~2~
_diffrn_ambient_temperature 120.01(10)
_diffrn_detector 'CCD plate'
_diffrn_detector_area_resol_mean 10.3537
_diffrn_detector_type Atlas
_diffrn_measured_fraction_theta_full 1.000
_diffrn_measured_fraction_theta_max 0.988
_diffrn_measurement_details
;
List of Runs (angles in degrees, time in seconds):

  # Type    Start    End  Width  t~exp~   \w     \q     \k     \f   Frames
#--------------------------------------------------------------------------
  1  \w    -81.00  16.00   1.00    1.00    --  -41.27  98.00 161.00   97
  2  \w      5.00  81.00   1.00    1.00    --   41.27 -98.00  54.00   76
  3  \w     32.00 106.00   1.00    2.37    --  112.00 -98.00  54.00   74
  4  \w    104.00 178.00   1.00    2.37    --  112.00  98.00 161.00   74
  5  \w   -116.00 -17.00   1.00    1.00    --  -41.27 -38.00  60.00   99
  6  \w      6.00  81.00   1.00    1.00    --   41.27 -99.00-120.00   75
  7  \w    -33.00  66.00   1.00    1.00    --   41.27 -38.00 -60.00   99
  8  \w     17.00 116.00   1.00    1.00    --   41.27  38.00   0.00   99
  9  \w     36.00 145.00   1.00    2.37    --  112.00 -77.00  60.00  109
 10  \w    103.00 178.00   1.00    2.37    --  112.00  77.00  90.00   75
 11  \w     39.00 109.00   1.00    2.37    --  112.00-111.00-120.00   70
 12  \w     39.00 109.00   1.00    2.37    --  112.00-111.00 -30.00   70
 13  \w     39.00 109.00   1.00    2.37    --  112.00-111.00 -90.00   70
 14  \w    103.00 178.00   1.00    2.37    --  112.00  77.00  30.00   75
 15  \w     86.00 178.00   1.00    2.37    --  112.00  45.00-150.00   92
 16  \w     84.00 178.00   1.00    2.37    --  112.00  30.00 120.00   94
 17  \w     13.00 114.00   1.00    1.00    --   41.27  57.00  60.00  101
 18  \w     13.00 114.00   1.00    1.00    --   41.27  57.00 150.00  101
 19  \w    -33.00  66.00   1.00    1.00    --   41.27 -38.00  90.00   99
 20  \w     13.00  62.00   1.00    1.00    --   41.27  57.00 -30.00   49
 21  \w     13.00 114.00   1.00    1.00    --   41.27  57.00-120.00  101
;
_diffrn_measurement_device 'four-circle diffractometer'
_diffrn_measurement_device_type 'SuperNova, Dual, Cu at home/near, Atlas'
_diffrn_measurement_method '\w scans'
_diffrn_orient_matrix_type 'CrysAlisPro convention (1999,Acta A55,543-557)'
_diffrn_orient_matrix_UB_11 -0.0653105000
_diffrn_orient_matrix_UB_12 -0.0121915000
_diffrn_orient_matrix_UB_13 0.1296903000
_diffrn_orient_matrix_UB_21 -0.0773327000
_diffrn_orient_matrix_UB_22 0.0361271000
_diffrn_orient_matrix_UB_23 0.0014840000
_diffrn_orient_matrix_UB_31 -0.1520553000
_diffrn_orient_matrix_UB_32 -0.0131229000
_diffrn_orient_matrix_UB_33 -0.1161058000
_diffrn_radiation_monochromator mirror
_diffrn_radiation_probe x-ray
_diffrn_radiation_type 'Cu K\a'
_diffrn_radiation_wavelength 1.54184
_diffrn_reflns_av_R_equivalents 0.0450
_diffrn_reflns_av_unetI/netI 0.0356
_diffrn_reflns_Laue_measured_fraction_full 1.000
_diffrn_reflns_Laue_measured_fraction_max 0.988
_diffrn_reflns_limit_h_max 10
_diffrn_reflns_limit_h_min -11
_diffrn_reflns_limit_k_max 36
_diffrn_reflns_limit_k_min -48
_diffrn_reflns_limit_l_max 11
_diffrn_reflns_limit_l_min -11
_diffrn_reflns_number 30309
_diffrn_reflns_point_group_measured_fraction_full 1.000
_diffrn_reflns_point_group_measured_fraction_max 0.988
_diffrn_reflns_theta_full 67.684
_diffrn_reflns_theta_max 77.380
_diffrn_reflns_theta_min 4.631
_diffrn_source 'micro-focus sealed X-ray tube'
_diffrn_source_type 'SuperNova (Cu) X-ray Source'
_exptl_absorpt_coefficient_mu 1.168
_exptl_absorpt_correction_T_max 1.000
_exptl_absorpt_correction_T_min 0.629
_exptl_absorpt_correction_type gaussian
_exptl_absorpt_process_details
;
CrysAlisPro 1.171.42.81a (Rigaku Oxford Diffraction, 2023)
Numerical absorption correction based on gaussian integration over
a multifaceted crystal model
Empirical absorption correction using spherical harmonics,
implemented in SCALE3 ABSPACK scaling algorithm.
;
_exptl_crystal_colour yellow
_exptl_crystal_colour_primary yellow
_exptl_crystal_density_diffrn 1.221
_exptl_crystal_description block
_exptl_crystal_F_000 1176
_exptl_crystal_preparation 'Slow evaporation of hexane'
_exptl_crystal_size_max 0.219
_exptl_crystal_size_mid 0.188
_exptl_crystal_size_min 0.115
_refine_diff_density_max 0.250
_refine_diff_density_min -0.278
_refine_diff_density_rms 0.048
_refine_ls_extinction_method none
_refine_ls_goodness_of_fit_ref 1.034
_refine_ls_hydrogen_treatment constr
_refine_ls_matrix_type full
_refine_ls_number_parameters 354
_refine_ls_number_reflns 6237
_refine_ls_number_restraints 0
_refine_ls_restrained_S_all 1.034
_refine_ls_R_factor_all 0.0558
_refine_ls_R_factor_gt 0.0418
_refine_ls_shift/su_max 0.001
_refine_ls_shift/su_mean 0.000
_refine_ls_structure_factor_coef Fsqd
_refine_ls_weighting_details 'w=1/[\s^2^(Fo^2^)+(0.0509P)^2^+1.1250P] where P=(Fo^2^+2Fc^2^)/3'
_refine_ls_weighting_scheme calc
_refine_ls_wR_factor_gt 0.1012
_refine_ls_wR_factor_ref 0.1104
_reflns_Friedel_coverage 0.000
_reflns_number_gt 5059
_reflns_number_total 6237
_reflns_threshold_expression 'I > 2\s(I)'
_cod_data_source_file d4dt02248c2.cif
_cod_data_source_block edec_108_k_2_gaussian
_cod_database_code 7717158
_shelx_shelxl_version_number 2019/3
_chemical_oxdiff_formula 'C29 H43 O6 N2 P1'
_shelx_space_group_comment
;
The symmetry employed for this shelxl refinement is uniquely defined
by the following loop, which should always be used as a source of
symmetry information in preference to the above space-group names.
They are only intended as comments.
;
_shelx_estimated_absorpt_t_max 0.877
_shelx_estimated_absorpt_t_min 0.784
_reflns_odcompleteness_completeness 99.93
_reflns_odcompleteness_iscentric 1
_reflns_odcompleteness_theta 71.98
_olex2_refinement_description
;
1.a Ternary CH refined with riding coordinates:
 C27(H27), C24(H24)
1.b Secondary CH2 refined with riding coordinates:
 C18(H18A,H18B), C20(H20A,H20B), C22(H22A,H22B)
1.c Aromatic/amide H refined with riding coordinates:
 C3(H3), C5(H5)
1.d Idealised Me refined as rotating group:
 C7(H7A,H7B,H7C), C8(H8A,H8B,H8C), C9(H9A,H9B,H9C), C28(H28A,H28B,H28C),
 C29(H29A,H29B,H29C), C26(H26A,H26B,H26C), C25(H25A,H25B,H25C), C15(H15A,H15B,
 H15C), C19(H19A,H19B,H19C), C21(H21A,H21B,H21C), C23(H23A,H23B,H23C)
;
_olex2_submission_special_instructions 'No special instructions were received'
_oxdiff_exptl_absorpt_empirical_details
;
Empirical correction (ABSPACK) includes:
- Absorption correction using spherical harmonics
- Frame scaling
;
_oxdiff_exptl_absorpt_empirical_full_max 1.225
_oxdiff_exptl_absorpt_empirical_full_min 0.870

loop_
_space_group_symop_operation_xyz
'x, y, z'
'-x+1/2, y+1/2, -z+1/2'
'-x, -y, -z'
'x-1/2, -y-1/2, z-1/2'

loop_
_atom_site_label
_atom_site_type_symbol
_atom_site_fract_x
_atom_site_fract_y
_atom_site_fract_z
_atom_site_U_iso_or_equiv
_atom_site_adp_type
_atom_site_occupancy
_atom_site_site_symmetry_order
_atom_site_calc_flag
_atom_site_refinement_flags_posn
_atom_site_refinement_flags_adp
_atom_site_refinement_flags_occupancy
_atom_site_disorder_assembly
_atom_site_disorder_group
C1 C 0.32364(19) 0.58098(4) 0.40401(19) 0.0208(3) Uani 1 1 d . . . . .
C2 C 0.1912(2) 0.58770(4) 0.28053(19) 0.0227(3) Uani 1 1 d . . . . .
C3 C 0.0776(2) 0.56135(5) 0.2380(2) 0.0267(4) Uani 1 1 d . . . . .
H3 H -0.013083 0.565394 0.154566 0.032 Uiso 1 1 calc R U . . .
C4 C 0.0915(2) 0.52943(5) 0.3124(2) 0.0286(4) Uani 1 1 d . . . . .
C5 C 0.2234(2) 0.52387(5) 0.4346(2) 0.0295(4) Uani 1 1 d . . . . .
H5 H 0.234552 0.502122 0.486516 0.035 Uiso 1 1 calc R U . . .
C6 C 0.3406(2) 0.54938(4) 0.4835(2) 0.0242(3) Uani 1 1 d . . . . .
C7 C 0.4809(2) 0.54271(5) 0.6181(2) 0.0323(4) Uani 1 1 d . . . . .
H7A H 0.575373 0.538775 0.584215 0.048 Uiso 1 1 calc R U . . .
H7B H 0.460632 0.521967 0.672193 0.048 Uiso 1 1 calc R U . . .
H7C H 0.498121 0.563032 0.685571 0.048 Uiso 1 1 calc R U . . .
C8 C 0.1689(2) 0.62128(5) 0.1929(2) 0.0304(4) Uani 1 1 d . . . . .
H8A H 0.157182 0.640658 0.258378 0.046 Uiso 1 1 calc R U . . .
H8B H 0.073474 0.619633 0.106664 0.046 Uiso 1 1 calc R U . . .
H8C H 0.261428 0.625488 0.156290 0.046 Uiso 1 1 calc R U . . .
C9 C -0.0355(2) 0.50195(5) 0.2603(3) 0.0416(5) Uani 1 1 d . . . . .
H9A H -0.139126 0.512112 0.255536 0.062 Uiso 1 1 calc R U . . .
H9B H -0.013800 0.482324 0.331621 0.062 Uiso 1 1 calc R U . . .
H9C H -0.036217 0.493551 0.159869 0.062 Uiso 1 1 calc R U . . .
C27 C 0.9395(2) 0.62178(5) 0.7706(2) 0.0268(4) Uani 1 1 d . . . . .
H27 H 0.970996 0.635978 0.865491 0.032 Uiso 1 1 calc R U . . .
C28 C 1.0908(2) 0.61597(6) 0.7225(3) 0.0393(5) Uani 1 1 d . . . . .
H28A H 1.069810 0.598719 0.640646 0.059 Uiso 1 1 calc R U . . .
H28B H 1.175462 0.607328 0.808881 0.059 Uiso 1 1 calc R U . . .
H28C H 1.123619 0.638144 0.687347 0.059 Uiso 1 1 calc R U . . .
C29 C 0.8731(2) 0.58734(5) 0.8102(2) 0.0334(4) Uani 1 1 d . . . . .
H29A H 0.786588 0.592208 0.854535 0.050 Uiso 1 1 calc R U . . .
H29B H 0.957303 0.574410 0.883074 0.050 Uiso 1 1 calc R U . . .
H29C H 0.832861 0.573294 0.718438 0.050 Uiso 1 1 calc R U . . .
C24 C 0.8681(2) 0.68724(5) 0.5956(2) 0.0257(4) Uani 1 1 d . . . . .
H24 H 0.966825 0.681598 0.567293 0.031 Uiso 1 1 calc R U . . .
C26 C 0.9134(2) 0.71087(5) 0.7349(2) 0.0345(4) Uani 1 1 d . . . . .
H26A H 0.817366 0.718070 0.760457 0.052 Uiso 1 1 calc R U . . .
H26B H 0.968672 0.731642 0.713385 0.052 Uiso 1 1 calc R U . . .
H26C H 0.983358 0.698043 0.820008 0.052 Uiso 1 1 calc R U . . .
C25 C 0.7531(2) 0.70575(5) 0.4615(2) 0.0305(4) Uani 1 1 d . . . . .
H25A H 0.730500 0.690514 0.372481 0.046 Uiso 1 1 calc R U . . .
H25B H 0.800976 0.727605 0.440205 0.046 Uiso 1 1 calc R U . . .
H25C H 0.654125 0.710983 0.485803 0.046 Uiso 1 1 calc R U . . .
C10 C 0.58549(19) 0.60413(4) 0.41594(18) 0.0201(3) Uani 1 1 d . . . . .
C11 C 0.7228(2) 0.62219(4) 0.46422(19) 0.0227(3) Uani 1 1 d . . . . .
C12 C 0.46454(18) 0.65780(4) 0.59857(18) 0.0190(3) Uani 1 1 d . . . . .
C13 C 0.62055(19) 0.65242(4) 0.70396(18) 0.0206(3) Uani 1 1 d . . . . .
C14 C 0.5782(2) 0.57700(4) 0.29391(19) 0.0228(3) Uani 1 1 d . . . . .
C15 C 0.8448(2) 0.61914(5) 0.3756(2) 0.0324(4) Uani 1 1 d . . . . .
H15A H 0.932732 0.635331 0.417970 0.049 Uiso 1 1 calc R U . . .
H15B H 0.794549 0.625033 0.269445 0.049 Uiso 1 1 calc R U . . .
H15C H 0.885373 0.595119 0.382740 0.049 Uiso 1 1 calc R U . . .
C16 C 0.37000(18) 0.69078(4) 0.60815(18) 0.0199(3) Uani 1 1 d . . . . .
C17 C 0.6441(2) 0.66052(4) 0.85992(19) 0.0237(3) Uani 1 1 d . . . . .
C18 C 0.5002(2) 0.56738(5) 0.0291(2) 0.0336(4) Uani 1 1 d . . . . .
H18A H 0.602350 0.554874 0.046105 0.040 Uiso 1 1 calc R U . . .
H18B H 0.483313 0.581738 -0.063378 0.040 Uiso 1 1 calc R U . . .
C19 C 0.3680(2) 0.54118(6) 0.0070(2) 0.0400(5) Uani 1 1 d . . . . .
H19A H 0.362384 0.526993 -0.082799 0.060 Uiso 1 1 calc R U . . .
H19B H 0.267293 0.553528 -0.006513 0.060 Uiso 1 1 calc R U . . .
H19C H 0.388282 0.525946 0.095821 0.060 Uiso 1 1 calc R U . . .
C20 C 0.3841(2) 0.75208(4) 0.6419(2) 0.0252(4) Uani 1 1 d . . . . .
H20A H 0.310429 0.750492 0.705101 0.030 Uiso 1 1 calc R U . . .
H20B H 0.322115 0.758247 0.537654 0.030 Uiso 1 1 calc R U . . .
C21 C 0.5079(2) 0.77926(5) 0.7039(3) 0.0370(5) Uani 1 1 d . . . . .
H21A H 0.584770 0.779346 0.645184 0.055 Uiso 1 1 calc R U . . .
H21B H 0.562602 0.773922 0.809732 0.055 Uiso 1 1 calc R U . . .
H21C H 0.457605 0.802325 0.697241 0.055 Uiso 1 1 calc R U . . .
C22 C 0.5125(2) 0.67880(5) 1.0398(2) 0.0306(4) Uani 1 1 d . . . . .
H22A H 0.591390 0.697894 1.069848 0.037 Uiso 1 1 calc R U . . .
H22B H 0.545135 0.659361 1.113080 0.037 Uiso 1 1 calc R U . . .
C23 C 0.3512(3) 0.69172(5) 1.0370(2) 0.0373(5) Uani 1 1 d . . . . .
H23A H 0.322391 0.711591 0.967444 0.056 Uiso 1 1 calc R U . . .
H23B H 0.351900 0.699162 1.138717 0.056 Uiso 1 1 calc R U . . .
H23C H 0.273669 0.672858 1.003016 0.056 Uiso 1 1 calc R U . . .
N1 N 0.44651(16) 0.60693(3) 0.45646(15) 0.0206(3) Uani 1 1 d . . . . .
N2 N 0.38254(16) 0.63885(3) 0.48881(16) 0.0208(3) Uani 1 1 d . . . . .
O1 O 0.63640(16) 0.54831(3) 0.31792(15) 0.0304(3) Uani 1 1 d . . . . .
O2 O 0.50735(15) 0.59013(3) 0.15743(13) 0.0265(3) Uani 1 1 d . . . . .
O3 O 0.22840(14) 0.69214(3) 0.58128(16) 0.0298(3) Uani 1 1 d . . . . .
O4 O 0.46507(13) 0.71886(3) 0.64281(14) 0.0226(2) Uani 1 1 d . . . . .
O5 O 0.76932(15) 0.66119(4) 0.96165(14) 0.0332(3) Uani 1 1 d . . . . .
O6 O 0.50263(14) 0.66686(3) 0.88940(13) 0.0261(3) Uani 1 1 d . . . . .
P1 P 0.78189(5) 0.64615(2) 0.63570(5) 0.02010(10) Uani 1 1 d . . . . .

loop_
_atom_site_aniso_label
_atom_site_aniso_U_11
_atom_site_aniso_U_22
_atom_site_aniso_U_33
_atom_site_aniso_U_23
_atom_site_aniso_U_13
_atom_site_aniso_U_12
C1 0.0225(8) 0.0195(7) 0.0219(8) -0.0041(6) 0.0089(6) -0.0022(6)
C2 0.0241(8) 0.0212(8) 0.0238(8) -0.0041(6) 0.0083(7) 0.0004(6)
C3 0.0211(8) 0.0284(9) 0.0307(9) -0.0078(7) 0.0073(7) -0.0007(7)
C4 0.0270(9) 0.0232(8) 0.0409(10) -0.0096(7) 0.0183(8) -0.0043(7)
C5 0.0353(10) 0.0204(8) 0.0387(10) -0.0008(7) 0.0198(8) -0.0001(7)
C6 0.0271(8) 0.0229(8) 0.0252(8) -0.0001(7) 0.0116(7) 0.0024(7)
C7 0.0385(10) 0.0296(9) 0.0280(9) 0.0067(7) 0.0079(8) 0.0042(8)
C8 0.0295(9) 0.0279(9) 0.0294(9) 0.0027(7) 0.0013(8) 0.0003(7)
C9 0.0357(11) 0.0292(10) 0.0644(15) -0.0139(10) 0.0213(10) -0.0089(8)
C27 0.0191(8) 0.0300(9) 0.0288(9) 0.0012(7) 0.0029(7) 0.0046(7)
C28 0.0242(9) 0.0448(11) 0.0483(12) 0.0097(10) 0.0091(9) 0.0119(8)
C29 0.0296(9) 0.0321(10) 0.0357(10) 0.0074(8) 0.0048(8) 0.0053(8)
C24 0.0190(8) 0.0275(8) 0.0318(9) -0.0008(7) 0.0090(7) -0.0009(7)
C26 0.0330(10) 0.0295(9) 0.0371(11) -0.0044(8) 0.0036(8) -0.0077(8)
C25 0.0342(10) 0.0285(9) 0.0302(9) 0.0035(7) 0.0113(8) 0.0001(7)
C10 0.0220(8) 0.0197(7) 0.0193(8) 0.0009(6) 0.0071(6) 0.0032(6)
C11 0.0204(8) 0.0256(8) 0.0229(8) -0.0002(6) 0.0074(7) 0.0016(6)
C12 0.0169(7) 0.0197(7) 0.0214(8) -0.0001(6) 0.0073(6) 0.0000(6)
C13 0.0168(7) 0.0234(8) 0.0208(8) -0.0020(6) 0.0042(6) 0.0009(6)
C14 0.0229(8) 0.0238(8) 0.0229(8) -0.0016(6) 0.0083(7) -0.0001(6)
C15 0.0271(9) 0.0405(10) 0.0333(10) -0.0100(8) 0.0147(8) -0.0035(8)
C16 0.0161(7) 0.0213(7) 0.0223(8) -0.0020(6) 0.0058(6) -0.0010(6)
C17 0.0213(8) 0.0250(8) 0.0249(9) -0.0013(7) 0.0067(7) 0.0008(6)
C18 0.0377(10) 0.0420(11) 0.0226(9) -0.0113(8) 0.0110(8) -0.0018(8)
C19 0.0352(11) 0.0445(12) 0.0379(11) -0.0173(9) 0.0066(9) -0.0046(9)
C20 0.0237(8) 0.0203(8) 0.0323(9) -0.0019(7) 0.0090(7) 0.0023(6)
C21 0.0312(10) 0.0225(9) 0.0561(13) -0.0058(8) 0.0109(9) -0.0027(7)
C22 0.0356(10) 0.0350(10) 0.0236(9) -0.0063(7) 0.0122(8) -0.0009(8)
C23 0.0457(12) 0.0322(10) 0.0425(11) -0.0012(8) 0.0260(10) 0.0055(9)
N1 0.0199(7) 0.0181(6) 0.0240(7) -0.0045(5) 0.0067(5) 0.0006(5)
N2 0.0190(6) 0.0190(6) 0.0248(7) -0.0029(5) 0.0070(5) 0.0009(5)
O1 0.0351(7) 0.0240(6) 0.0321(7) -0.0023(5) 0.0097(6) 0.0078(5)
O2 0.0322(7) 0.0281(6) 0.0190(6) -0.0028(5) 0.0069(5) 0.0017(5)
O3 0.0168(6) 0.0264(6) 0.0466(8) -0.0053(6) 0.0097(5) 0.0003(5)
O4 0.0185(5) 0.0178(5) 0.0314(6) -0.0032(5) 0.0068(5) -0.0001(4)
O5 0.0238(6) 0.0495(8) 0.0223(6) -0.0070(6) 0.0001(5) 0.0024(6)
O6 0.0226(6) 0.0354(7) 0.0220(6) -0.0044(5) 0.0094(5) 0.0013(5)
P1 0.01568(19) 0.0225(2) 0.0217(2) -0.00092(16) 0.00459(15) 0.00129(15)

loop_
_atom_type_symbol
_atom_type_description
_atom_type_scat_dispersion_real
_atom_type_scat_dispersion_imag
_atom_type_scat_source
C C 0.0181 0.0091 'International Tables Vol C Tables 4.2.6.8 and 6.1.1.4'
H H 0.0000 0.0000 'International Tables Vol C Tables 4.2.6.8 and 6.1.1.4'
N N 0.0311 0.0180 'International Tables Vol C Tables 4.2.6.8 and 6.1.1.4'
O O 0.0492 0.0322 'International Tables Vol C Tables 4.2.6.8 and 6.1.1.4'
P P 0.2955 0.4335 'International Tables Vol C Tables 4.2.6.8 and 6.1.1.4'

loop_
_exptl_crystal_face_index_h
_exptl_crystal_face_index_k
_exptl_crystal_face_index_l
_exptl_crystal_face_perp_dist
0 -8 5 0.0702
-4 -16 3 0.0940
-4 -8 -3 0.1131
1 12 -5 0.0332
4 10 2 0.0905
0 -19 -4 0.0853
-5 7 0 0.0806
0 19 4 0.0895
-3 19 3 0.0988
3 -19 -3 0.1103
5 -9 0 0.1371
0 -1 6 0.0574
-4 -10 5 0.0848
5 -6 -2 0.1275
-2 -23 2 0.0835
0 -21 3 0.0841
-1 4 6 0.0432
-4 3 5 0.0638
-6 -1 3 0.0820
-1 -24 0 0.0870

loop_
_geom_angle_atom_site_label_1
_geom_angle_atom_site_label_2
_geom_angle_atom_site_label_3
_geom_angle
_geom_angle_site_symmetry_1
_geom_angle_site_symmetry_3
_geom_angle_publ_flag
C2 C1 N1 121.04(15) . . ?
C6 C1 C2 121.61(15) . . ?
C6 C1 N1 117.33(15) . . ?
C1 C2 C8 123.09(15) . . ?
C3 C2 C1 117.37(16) . . ?
C3 C2 C8 119.54(16) . . ?
C2 C3 H3 118.7 . . ?
C4 C3 C2 122.69(17) . . ?
C4 C3 H3 118.7 . . ?
C3 C4 C9 120.05(18) . . ?
C5 C4 C3 118.26(16) . . ?
C5 C4 C9 121.69(18) . . ?
C4 C5 H5 119.1 . . ?
C4 C5 C6 121.70(17) . . ?
C6 C5 H5 119.1 . . ?
C1 C6 C7 121.33(16) . . ?
C5 C6 C1 118.34(16) . . ?
C5 C6 C7 120.33(16) . . ?
C6 C7 H7A 109.5 . . ?
C6 C7 H7B 109.5 . . ?
C6 C7 H7C 109.5 . . ?
H7A C7 H7B 109.5 . . ?
H7A C7 H7C 109.5 . . ?
H7B C7 H7C 109.5 . . ?
C2 C8 H8A 109.5 . . ?
C2 C8 H8B 109.5 . . ?
C2 C8 H8C 109.5 . . ?
H8A C8 H8B 109.5 . . ?
H8A C8 H8C 109.5 . . ?
H8B C8 H8C 109.5 . . ?
C4 C9 H9A 109.5 . . ?
C4 C9 H9B 109.5 . . ?
C4 C9 H9C 109.5 . . ?
H9A C9 H9B 109.5 . . ?
H9A C9 H9C 109.5 . . ?
H9B C9 H9C 109.5 . . ?
C28 C27 H27 106.7 . . ?
C28 C27 P1 115.28(13) . . ?
C29 C27 H27 106.7 . . ?
C29 C27 C28 111.59(16) . . ?
C29 C27 P1 109.50(12) . . ?
P1 C27 H27 106.7 . . ?
C27 C28 H28A 109.5 . . ?
C27 C28 H28B 109.5 . . ?
C27 C28 H28C 109.5 . . ?
H28A C28 H28B 109.5 . . ?
H28A C28 H28C 109.5 . . ?
H28B C28 H28C 109.5 . . ?
C27 C29 H29A 109.5 . . ?
C27 C29 H29B 109.5 . . ?
C27 C29 H29C 109.5 . . ?
H29A C29 H29B 109.5 . . ?
H29A C29 H29C 109.5 . . ?
H29B C29 H29C 109.5 . . ?
C26 C24 H24 108.1 . . ?
C26 C24 C25 111.21(15) . . ?
C26 C24 P1 111.14(13) . . ?
C25 C24 H24 108.1 . . ?
C25 C24 P1 110.16(12) . . ?
P1 C24 H24 108.1 . . ?
C24 C26 H26A 109.5 . . ?
C24 C26 H26B 109.5 . . ?
C24 C26 H26C 109.5 . . ?
H26A C26 H26B 109.5 . . ?
H26A C26 H26C 109.5 . . ?
H26B C26 H26C 109.5 . . ?
C24 C25 H25A 109.5 . . ?
C24 C25 H25B 109.5 . . ?
C24 C25 H25C 109.5 . . ?
H25A C25 H25B 109.5 . . ?
H25A C25 H25C 109.5 . . ?
H25B C25 H25C 109.5 . . ?
C11 C10 C14 115.91(15) . . ?
C11 C10 N1 130.41(15) . . ?
N1 C10 C14 113.65(14) . . ?
C10 C11 C15 118.87(15) . . ?
C10 C11 P1 124.34(13) . . ?
C15 C11 P1 116.48(12) . . ?
C13 C12 C16 120.28(14) . . ?
N2 C12 C13 131.18(15) . . ?
N2 C12 C16 108.55(14) . . ?
C12 C13 P1 119.52(12) . . ?
C17 C13 C12 118.80(14) . . ?
C17 C13 P1 120.05(12) . . ?
O1 C14 C10 124.01(16) . . ?
O1 C14 O2 125.16(16) . . ?
O2 C14 C10 110.72(14) . . ?
C11 C15 H15A 109.5 . . ?
C11 C15 H15B 109.5 . . ?
C11 C15 H15C 109.5 . . ?
H15A C15 H15B 109.5 . . ?
H15A C15 H15C 109.5 . . ?
H15B C15 H15C 109.5 . . ?
O3 C16 C12 125.07(15) . . ?
O3 C16 O4 123.69(15) . . ?
O4 C16 C12 111.15(13) . . ?
O5 C17 C13 128.03(16) . . ?
O5 C17 O6 120.80(16) . . ?
O6 C17 C13 111.14(14) . . ?
H18A C18 H18B 108.0 . . ?
C19 C18 H18A 109.4 . . ?
C19 C18 H18B 109.4 . . ?
O2 C18 H18A 109.4 . . ?
O2 C18 H18B 109.4 . . ?
O2 C18 C19 111.08(16) . . ?
C18 C19 H19A 109.5 . . ?
C18 C19 H19B 109.5 . . ?
C18 C19 H19C 109.5 . . ?
H19A C19 H19B 109.5 . . ?
H19A C19 H19C 109.5 . . ?
H19B C19 H19C 109.5 . . ?
H20A C20 H20B 108.5 . . ?
C21 C20 H20A 110.2 . . ?
C21 C20 H20B 110.2 . . ?
O4 C20 H20A 110.2 . . ?
O4 C20 H20B 110.2 . . ?
O4 C20 C21 107.53(14) . . ?
C20 C21 H21A 109.5 . . ?
C20 C21 H21B 109.5 . . ?
C20 C21 H21C 109.5 . . ?
H21A C21 H21B 109.5 . . ?
H21A C21 H21C 109.5 . . ?
H21B C21 H21C 109.5 . . ?
H22A C22 H22B 108.6 . . ?
C23 C22 H22A 110.3 . . ?
C23 C22 H22B 110.3 . . ?
O6 C22 H22A 110.3 . . ?
O6 C22 H22B 110.3 . . ?
O6 C22 C23 106.98(15) . . ?
C22 C23 H23A 109.5 . . ?
C22 C23 H23B 109.5 . . ?
C22 C23 H23C 109.5 . . ?
H23A C23 H23B 109.5 . . ?
H23A C23 H23C 109.5 . . ?
H23B C23 H23C 109.5 . . ?
C10 N1 C1 119.44(13) . . ?
C10 N1 N2 124.20(13) . . ?
N2 N1 C1 111.02(12) . . ?
C12 N2 N1 119.06(13) . . ?
C14 O2 C18 116.39(14) . . ?
C16 O4 C20 115.16(12) . . ?
C17 O6 C22 116.10(13) . . ?
C24 P1 C27 107.29(8) . . ?
C11 P1 C27 108.49(8) . . ?
C11 P1 C24 107.16(8) . . ?
C13 P1 C27 111.32(8) . . ?
C13 P1 C24 112.77(8) . . ?
C13 P1 C11 109.64(8) . . ?

loop_
_geom_bond_atom_site_label_1
_geom_bond_atom_site_label_2
_geom_bond_distance
_geom_bond_site_symmetry_2
_geom_bond_publ_flag
C1 C2 1.402(2) . ?
C1 C6 1.398(2) . ?
C1 N1 1.444(2) . ?
C2 C3 1.393(2) . ?
C2 C8 1.500(2) . ?
C3 H3 0.9500 . ?
C3 C4 1.388(3) . ?
C4 C5 1.384(3) . ?
C4 C9 1.509(2) . ?
C5 H5 0.9500 . ?
C5 C6 1.396(2) . ?
C6 C7 1.502(3) . ?
C7 H7A 0.9800 . ?
C7 H7B 0.9800 . ?
C7 H7C 0.9800 . ?
C8 H8A 0.9800 . ?
C8 H8B 0.9800 . ?
C8 H8C 0.9800 . ?
C9 H9A 0.9800 . ?
C9 H9B 0.9800 . ?
C9 H9C 0.9800 . ?
C27 H27 1.0000 . ?
C27 C28 1.535(3) . ?
C27 C29 1.525(3) . ?
C27 P1 1.8316(17) . ?
C28 H28A 0.9800 . ?
C28 H28B 0.9800 . ?
C28 H28C 0.9800 . ?
C29 H29A 0.9800 . ?
C29 H29B 0.9800 . ?
C29 H29C 0.9800 . ?
C24 H24 1.0000 . ?
C24 C26 1.528(3) . ?
C24 C25 1.530(2) . ?
C24 P1 1.8264(18) . ?
C26 H26A 0.9800 . ?
C26 H26B 0.9800 . ?
C26 H26C 0.9800 . ?
C25 H25A 0.9800 . ?
C25 H25B 0.9800 . ?
C25 H25C 0.9800 . ?
C10 C11 1.351(2) . ?
C10 C14 1.519(2) . ?
C10 N1 1.381(2) . ?
C11 C15 1.529(2) . ?
C11 P1 1.7737(17) . ?
C12 C13 1.452(2) . ?
C12 C16 1.526(2) . ?
C12 N2 1.286(2) . ?
C13 C17 1.430(2) . ?
C13 P1 1.7268(17) . ?
C14 O1 1.203(2) . ?
C14 O2 1.334(2) . ?
C15 H15A 0.9800 . ?
C15 H15B 0.9800 . ?
C15 H15C 0.9800 . ?
C16 O3 1.1997(19) . ?
C16 O4 1.3413(19) . ?
C17 O5 1.227(2) . ?
C17 O6 1.370(2) . ?
C18 H18A 0.9900 . ?
C18 H18B 0.9900 . ?
C18 C19 1.503(3) . ?
C18 O2 1.457(2) . ?
C19 H19A 0.9800 . ?
C19 H19B 0.9800 . ?
C19 H19C 0.9800 . ?
C20 H20A 0.9900 . ?
C20 H20B 0.9900 . ?
C20 C21 1.495(2) . ?
C20 O4 1.4544(19) . ?
C21 H21A 0.9800 . ?
C21 H21B 0.9800 . ?
C21 H21C 0.9800 . ?
C22 H22A 0.9900 . ?
C22 H22B 0.9900 . ?
C22 C23 1.496(3) . ?
C22 O6 1.441(2) . ?
C23 H23A 0.9800 . ?
C23 H23B 0.9800 . ?
C23 H23C 0.9800 . ?
N1 N2 1.4103(18) . ?

loop_
_geom_torsion_atom_site_label_1
_geom_torsion_atom_site_label_2
_geom_torsion_atom_site_label_3
_geom_torsion_atom_site_label_4
_geom_torsion
_geom_torsion_site_symmetry_1
_geom_torsion_site_symmetry_2
_geom_torsion_site_symmetry_3
_geom_torsion_site_symmetry_4
_geom_torsion_publ_flag
C1 C2 C3 C4 0.0(3) . . . . ?
C1 N1 N2 C12 145.65(15) . . . . ?
C2 C1 C6 C5 1.6(2) . . . . ?
C2 C1 C6 C7 -178.47(16) . . . . ?
C2 C1 N1 C10 -100.39(18) . . . . ?
C2 C1 N1 N2 54.9(2) . . . . ?
C2 C3 C4 C5 0.5(3) . . . . ?
C2 C3 C4 C9 -179.81(17) . . . . ?
C3 C4 C5 C6 0.1(3) . . . . ?
C4 C5 C6 C1 -1.1(3) . . . . ?
C4 C5 C6 C7 178.98(17) . . . . ?
C6 C1 C2 C3 -1.1(2) . . . . ?
C6 C1 C2 C8 179.88(16) . . . . ?
C6 C1 N1 C10 81.09(19) . . . . ?
C6 C1 N1 N2 -123.64(16) . . . . ?
C8 C2 C3 C4 179.06(17) . . . . ?
C9 C4 C5 C6 -179.59(17) . . . . ?
C28 C27 P1 C24 -54.14(16) . . . . ?
C28 C27 P1 C11 61.32(16) . . . . ?
C28 C27 P1 C13 -177.96(14) . . . . ?
C29 C27 P1 C24 179.08(13) . . . . ?
C29 C27 P1 C11 -65.47(15) . . . . ?
C29 C27 P1 C13 55.25(15) . . . . ?
C26 C24 P1 C27 -67.24(14) . . . . ?
C26 C24 P1 C11 176.42(12) . . . . ?
C26 C24 P1 C13 55.69(15) . . . . ?
C25 C24 P1 C27 169.04(13) . . . . ?
C25 C24 P1 C11 52.70(14) . . . . ?
C25 C24 P1 C13 -68.03(15) . . . . ?
C10 C11 P1 C27 106.16(16) . . . . ?
C10 C11 P1 C24 -138.30(15) . . . . ?
C10 C11 P1 C13 -15.60(18) . . . . ?
C10 C14 O2 C18 176.78(14) . . . . ?
C10 N1 N2 C12 -60.5(2) . . . . ?
C11 C10 C14 O1 79.7(2) . . . . ?
C11 C10 C14 O2 -96.66(18) . . . . ?
C11 C10 N1 C1 -171.06(17) . . . . ?
C11 C10 N1 N2 37.1(3) . . . . ?
C12 C13 C17 O5 -171.71(17) . . . . ?
C12 C13 C17 O6 10.5(2) . . . . ?
C12 C13 P1 C27 -155.12(13) . . . . ?
C12 C13 P1 C24 84.23(14) . . . . ?
C12 C13 P1 C11 -35.08(15) . . . . ?
C12 C16 O4 C20 175.02(14) . . . . ?
C13 C12 C16 O3 -145.34(18) . . . . ?
C13 C12 C16 O4 38.1(2) . . . . ?
C13 C12 N2 N1 -0.5(3) . . . . ?
C13 C17 O6 C22 -173.91(15) . . . . ?
C14 C10 C11 C15 11.1(2) . . . . ?
C14 C10 C11 P1 -162.31(12) . . . . ?
C14 C10 N1 C1 11.0(2) . . . . ?
C14 C10 N1 N2 -140.78(15) . . . . ?
C15 C11 P1 C27 -67.36(15) . . . . ?
C15 C11 P1 C24 48.18(15) . . . . ?
C15 C11 P1 C13 170.88(13) . . . . ?
C16 C12 C13 C17 42.8(2) . . . . ?
C16 C12 C13 P1 -122.68(14) . . . . ?
C16 C12 N2 N1 179.33(13) . . . . ?
C17 C13 P1 C27 39.62(16) . . . . ?
C17 C13 P1 C24 -81.03(15) . . . . ?
C17 C13 P1 C11 159.66(13) . . . . ?
C19 C18 O2 C14 79.8(2) . . . . ?
C21 C20 O4 C16 172.07(15) . . . . ?
C23 C22 O6 C17 167.36(15) . . . . ?
N1 C1 C2 C3 -179.54(15) . . . . ?
N1 C1 C2 C8 1.4(3) . . . . ?
N1 C1 C6 C5 -179.84(15) . . . . ?
N1 C1 C6 C7 0.0(2) . . . . ?
N1 C10 C11 C15 -166.80(17) . . . . ?
N1 C10 C11 P1 19.8(3) . . . . ?
N1 C10 C14 O1 -102.1(2) . . . . ?
N1 C10 C14 O2 81.56(17) . . . . ?
N2 C12 C13 C17 -137.48(19) . . . . ?
N2 C12 C13 P1 57.1(2) . . . . ?
N2 C12 C16 O3 34.9(2) . . . . ?
N2 C12 C16 O4 -141.73(14) . . . . ?
O1 C14 O2 C18 0.5(3) . . . . ?
O3 C16 O4 C20 -1.6(2) . . . . ?
O5 C17 O6 C22 8.1(2) . . . . ?
P1 C13 C17 O5 -6.3(3) . . . . ?
P1 C13 C17 O6 175.83(11) . . . . ?

loop_
_exptl_oxdiff_crystal_face_indexfrac_h
_exptl_oxdiff_crystal_face_indexfrac_k
_exptl_oxdiff_crystal_face_indexfrac_l
_exptl_oxdiff_crystal_face_x
_exptl_oxdiff_crystal_face_y
_exptl_oxdiff_crystal_face_z
0.0206 -8.0298 5.4279 0.8005 -0.2836 -0.5280
-3.7117 -16.4915 3.2244 0.8616 -0.3040 0.4064
-3.7724 -7.6991 -2.7996 -0.0228 0.0094 0.9997
1.3794 12.1345 -5.2255 -0.9157 0.3240 0.2377
4.1508 10.2027 1.9196 -0.1465 0.0504 -0.9879
-0.2998 -18.6208 -3.6948 -0.2326 -0.6550 0.7189
-5.1970 7.2026 -0.1446 0.2329 0.6619 0.7125
-0.0923 19.1453 3.6802 0.2499 0.7043 -0.6645
-3.3766 18.7430 2.6294 0.3330 0.9422 -0.0378
3.2854 -18.9061 -2.6880 -0.3327 -0.9411 0.0606
5.1392 -9.3973 -0.2975 -0.2597 -0.7374 -0.6236
0.0014 -1.0589 6.0087 0.7921 -0.0294 -0.6840
-4.0043 -10.0727 5.0079 1.0338 -0.0468 0.1596
5.0065 -5.9667 -2.0071 -0.5145 -0.6057 -0.4499
-2.0021 -23.0476 1.9998 0.6711 -0.6748 0.3747
0.0009 -21.0478 3.0004 0.6457 -0.7560 -0.0723
-1.0001 3.9418 6.0102 0.7967 0.2287 -0.5975
-4.0044 2.9389 5.0104 0.8755 0.4233 -0.0114
-6.0076 -1.0531 3.0079 0.7953 0.4310 0.5781
-1.0012 -24.0253 -0.0040 0.3578 -0.7905 0.4680
